data_7019920
loop_
_publ_author_name
'Rankin, Matthew A.'
'Cummins, Christopher C.'

_publ_section_title
;
 Terminal phosphinidene formation via tantalaziridine complexes.
;
_journal_issue 32
_journal_name_full 'Dalton transactions (Cambridge, England : 2003)'
_journal_page_first 9615
_journal_page_last 9618
_journal_paper_doi 10.1039/c2dt31082a
_journal_volume 41
_journal_year 2012
_chemical_formula_sum 'C45 H65 N3 P Ta'
_chemical_formula_weight 859.92
_chemical_name_common (Ar(tBuCH2)N)3TaPPh
_chemical_name_systematic
;
?
;
_space_group_IT_number 2
_symmetry_cell_setting triclinic
_symmetry_space_group_name_Hall '-P 1'
_symmetry_space_group_name_H-M 'P -1'
_atom_sites_solution_hydrogens geom
_atom_sites_solution_primary direct
_atom_sites_solution_secondary difmap
_audit_creation_method SHELXL-97
_cell_angle_alpha 82.977(3)
_cell_angle_beta 87.201(3)
_cell_angle_gamma 74.186(3)
_cell_formula_units_Z 2
_cell_length_a 10.5963(16)
_cell_length_b 12.3639(19)
_cell_length_c 17.124(3)
_cell_measurement_reflns_used 1149
_cell_measurement_temperature 100(2)
_cell_measurement_theta_max 30.57
_cell_measurement_theta_min 2.26
_cell_volume 2142.1(6)
_computing_cell_refinement 'SAINT 7.46A (Bruker-AXS, 2008)'
_computing_data_collection 'APEX2 3.0 (Bruker-AXS, 2008)'
_computing_data_reduction 'SAINT 7.46A (Bruker-AXS, 2008)'
_computing_molecular_graphics 'Bruker SHELXTL'
_computing_publication_material 'Bruker SHELXTL'
_computing_structure_refinement 'SHELXL-97 (Sheldrick, 2008)'
_computing_structure_solution 'SHELXS-97 (Sheldrick, 2008)'
_diffrn_ambient_temperature 100(2)
_diffrn_detector_area_resol_mean 8.3
_diffrn_measured_fraction_theta_full 0.995
_diffrn_measured_fraction_theta_max 0.995
_diffrn_measurement_device_type 'Bruker Smart APEX CCD'
_diffrn_measurement_method 'omega and phi scans'
_diffrn_radiation_monochromator graphite
_diffrn_radiation_source 'fine-focus sealed tube'
_diffrn_radiation_type MoK\a
_diffrn_radiation_wavelength 0.71073
_diffrn_reflns_av_R_equivalents 0.0000
_diffrn_reflns_av_sigmaI/netI 0.0376
_diffrn_reflns_limit_h_max 14
_diffrn_reflns_limit_h_min -14
_diffrn_reflns_limit_k_max 16
_diffrn_reflns_limit_k_min -16
_diffrn_reflns_limit_l_max 23
_diffrn_reflns_limit_l_min 0
_diffrn_reflns_number 11540
_diffrn_reflns_theta_full 29.13
_diffrn_reflns_theta_max 29.13
_diffrn_reflns_theta_min 1.20
_exptl_absorpt_coefficient_mu 2.635
_exptl_absorpt_correction_T_max 0.7785
_exptl_absorpt_correction_T_min 0.4113
_exptl_absorpt_correction_type multi-scan
_exptl_absorpt_process_details 'SADABS (Sheldrick, 2008)'
_exptl_crystal_colour orange
_exptl_crystal_density_diffrn 1.333
_exptl_crystal_density_method 'not measured'
_exptl_crystal_description plate
_exptl_crystal_F_000 888
_exptl_crystal_size_max 0.41
_exptl_crystal_size_mid 0.21
_exptl_crystal_size_min 0.10
_refine_diff_density_max 1.387
_refine_diff_density_min -1.158
_refine_diff_density_rms 0.120
_refine_ls_extinction_method none
_refine_ls_goodness_of_fit_ref 1.118
_refine_ls_hydrogen_treatment constr
_refine_ls_matrix_type full
_refine_ls_number_parameters 467
_refine_ls_number_reflns 11540
_refine_ls_number_restraints 0
_refine_ls_restrained_S_all 1.118
_refine_ls_R_factor_all 0.0279
_refine_ls_R_factor_gt 0.0266
_refine_ls_shift/su_max 0.002
_refine_ls_shift/su_mean 0.000
_refine_ls_structure_factor_coef Fsqd
_refine_ls_weighting_details 'calc w=1/[\s^2^(Fo^2^)+(0.0000P)^2^+5.5896P] where P=(Fo^2^+2Fc^2^)/3'
_refine_ls_weighting_scheme calc
_refine_ls_wR_factor_gt 0.0663
_refine_ls_wR_factor_ref 0.0667
_reflns_number_gt 11283
_reflns_number_total 11540
_reflns_threshold_expression >2sigma(I)
_cod_data_source_file c2dt31082a.txt
_cod_data_source_block 09047_mr
_cod_depositor_comments
;
The following automatic conversions were performed:

'_symmetry_cell_setting' value 'Triclinic' changed to 'triclinic'
according to /home/saulius/struct/CIF-dictionaries/cif_core.dic
dictionary named 'cif_core.dic' version 2.4.1 from 2010-06-29.

Automatic conversion script
Id: cif_fix_values 1891 2012-01-12 08:04:46Z andrius 
;
_cod_original_sg_symbol_H-M P-1
_cod_database_code 7019920

loop_
_symmetry_equiv_pos_as_xyz
'x, y, z'
'-x, -y, -z'

loop_
_atom_site_label
_atom_site_type_symbol
_atom_site_fract_x
_atom_site_fract_y
_atom_site_fract_z
_atom_site_U_iso_or_equiv
_atom_site_adp_type
_atom_site_occupancy
_atom_site_symmetry_multiplicity
_atom_site_calc_flag
_atom_site_refinement_flags
Ta1 Ta 0.669556(16) 0.180369(15) 0.284201(10) 0.01307(3) Uani 1 1 d .
P1 P 0.85347(10) 0.03069(9) 0.30779(6) 0.01776(19) Uani 1 1 d .
N1 N 0.6185(3) 0.2223(3) 0.39205(19) 0.0169(6) Uani 1 1 d .
N2 N 0.5293(3) 0.1507(3) 0.22374(18) 0.0153(6) Uani 1 1 d .
N3 N 0.7463(3) 0.2957(3) 0.22158(19) 0.0153(6) Uani 1 1 d .
C11 C 0.4827(4) 0.2779(4) 0.4074(2) 0.0175(8) Uani 1 1 d .
C12 C 0.4172(4) 0.3732(3) 0.3589(2) 0.0179(7) Uani 1 1 d .
H12 H 0.4651 0.4074 0.3196 0.022 Uiso 1 1 calc R
C13 C 0.2812(4) 0.4196(4) 0.3669(2) 0.0205(8) Uani 1 1 d .
C14 C 0.2137(4) 0.3704(4) 0.4263(2) 0.0247(9) Uani 1 1 d .
H14 H 0.1218 0.4014 0.4323 0.030 Uiso 1 1 calc R
C15 C 0.2772(4) 0.2771(4) 0.4772(2) 0.0251(9) Uani 1 1 d .
C16 C 0.4111(4) 0.2304(4) 0.4666(2) 0.0198(8) Uani 1 1 d .
H16 H 0.4549 0.1653 0.5001 0.024 Uiso 1 1 calc R
C17 C 0.7020(4) 0.1860(4) 0.4638(2) 0.0198(8) Uani 1 1 d .
H17A H 0.7710 0.1161 0.4552 0.024 Uiso 1 1 calc R
H17B H 0.6466 0.1671 0.5089 0.024 Uiso 1 1 calc R
C18 C 0.7682(4) 0.2740(4) 0.4861(2) 0.0224(8) Uani 1 1 d .
C21 C 0.5437(4) 0.1402(3) 0.1415(2) 0.0151(7) Uani 1 1 d .
C22 C 0.6607(4) 0.0723(3) 0.1131(2) 0.0174(7) Uani 1 1 d .
H22 H 0.7269 0.0321 0.1494 0.021 Uiso 1 1 calc R
C23 C 0.6832(4) 0.0619(3) 0.0337(2) 0.0207(8) Uani 1 1 d .
C24 C 0.5846(4) 0.1201(3) -0.0191(2) 0.0195(8) Uani 1 1 d .
H24 H 0.5986 0.1138 -0.0737 0.023 Uiso 1 1 calc R
C25 C 0.4656(4) 0.1876(4) 0.0075(3) 0.0195(8) Uani 1 1 d .
C26 C 0.4462(4) 0.1981(4) 0.0873(2) 0.0185(8) Uani 1 1 d .
H26 H 0.3660 0.2450 0.1054 0.022 Uiso 1 1 calc R
C27 C 0.3970(3) 0.1591(3) 0.2601(2) 0.0153(7) Uani 1 1 d .
H27A H 0.3304 0.2035 0.2215 0.018 Uiso 1 1 calc R
H27B H 0.3883 0.2020 0.3061 0.018 Uiso 1 1 calc R
C28 C 0.3651(3) 0.0457(3) 0.2872(3) 0.0152(6) Uani 1 1 d .
C31 C 0.6524(4) 0.4049(3) 0.2103(2) 0.0161(7) Uani 1 1 d .
C32 C 0.5529(4) 0.4242(4) 0.1560(2) 0.0206(8) Uani 1 1 d .
H32 H 0.5500 0.3661 0.1252 0.025 Uiso 1 1 calc R
C33 C 0.4567(4) 0.5283(3) 0.1460(3) 0.0222(8) Uani 1 1 d .
C34 C 0.4619(4) 0.6112(4) 0.1928(3) 0.0255(9) Uani 1 1 d .
H34 H 0.3968 0.6816 0.1871 0.031 Uiso 1 1 calc R
C35 C 0.5603(4) 0.5936(4) 0.2477(2) 0.0221(8) Uani 1 1 d .
C36 C 0.6557(4) 0.4920(3) 0.2548(2) 0.0174(7) Uani 1 1 d .
H36 H 0.7251 0.4808 0.2905 0.021 Uiso 1 1 calc R
C37 C 0.8837(4) 0.2991(3) 0.2071(2) 0.0175(7) Uani 1 1 d .
H37A H 0.9412 0.2264 0.2308 0.021 Uiso 1 1 calc R
H37B H 0.8986 0.3595 0.2355 0.021 Uiso 1 1 calc R
C38 C 0.9289(4) 0.3193(4) 0.1205(2) 0.0194(8) Uani 1 1 d .
C41 C 0.9061(4) -0.0887(3) 0.2499(2) 0.0187(8) Uani 1 1 d .
C42 C 0.8343(4) -0.1671(4) 0.2464(2) 0.0209(8) Uani 1 1 d .
H42 H 0.7523 -0.1575 0.2736 0.025 Uiso 1 1 calc R
C43 C 0.8808(5) -0.2593(4) 0.2038(3) 0.0266(9) Uani 1 1 d .
H43 H 0.8306 -0.3120 0.2023 0.032 Uiso 1 1 calc R
C44 C 0.9994(5) -0.2746(4) 0.1635(3) 0.0279(9) Uani 1 1 d .
H44 H 1.0311 -0.3379 0.1348 0.033 Uiso 1 1 calc R
C45 C 1.0717(4) -0.1973(4) 0.1653(3) 0.0292(9) Uani 1 1 d .
H45 H 1.1519 -0.2062 0.1363 0.035 Uiso 1 1 calc R
C46 C 1.0275(4) -0.1059(4) 0.2097(3) 0.0263(9) Uani 1 1 d .
H46 H 1.0799 -0.0552 0.2127 0.032 Uiso 1 1 calc R
C131 C 0.2113(4) 0.5193(4) 0.3110(3) 0.0292(9) Uani 1 1 d .
H13A H 0.2183 0.4974 0.2575 0.044 Uiso 1 1 calc R
H13B H 0.2515 0.5817 0.3124 0.044 Uiso 1 1 calc R
H13C H 0.1186 0.5437 0.3267 0.044 Uiso 1 1 calc R
C151 C 0.2020(5) 0.2241(5) 0.5403(3) 0.0383(13) Uani 1 1 d .
H15A H 0.1345 0.1990 0.5161 0.057 Uiso 1 1 calc R
H15B H 0.1604 0.2797 0.5763 0.057 Uiso 1 1 calc R
H15C H 0.2622 0.1589 0.5696 0.057 Uiso 1 1 calc R
C181 C 0.6694(5) 0.3879(4) 0.4929(3) 0.0309(10) Uani 1 1 d .
H18A H 0.6000 0.3779 0.5308 0.046 Uiso 1 1 calc R
H18B H 0.6307 0.4189 0.4414 0.046 Uiso 1 1 calc R
H18C H 0.7137 0.4401 0.5108 0.046 Uiso 1 1 calc R
C182 C 0.8743(4) 0.2876(4) 0.4245(3) 0.0291(10) Uani 1 1 d .
H18D H 0.9137 0.3462 0.4373 0.044 Uiso 1 1 calc R
H18E H 0.8348 0.3096 0.3724 0.044 Uiso 1 1 calc R
H18F H 0.9423 0.2157 0.4243 0.044 Uiso 1 1 calc R
C183 C 0.8334(5) 0.2263(5) 0.5657(3) 0.0293(10) Uani 1 1 d .
H18G H 0.8822 0.2772 0.5807 0.044 Uiso 1 1 calc R
H18H H 0.8938 0.1515 0.5613 0.044 Uiso 1 1 calc R
H18I H 0.7659 0.2197 0.6058 0.044 Uiso 1 1 calc R
C231 C 0.8111(4) -0.0118(4) 0.0051(3) 0.0274(9) Uani 1 1 d .
H23A H 0.8656 0.0360 -0.0194 0.041 Uiso 1 1 calc R
H23B H 0.7933 -0.0577 -0.0337 0.041 Uiso 1 1 calc R
H23C H 0.8574 -0.0616 0.0497 0.041 Uiso 1 1 calc R
C251 C 0.3599(4) 0.2477(4) -0.0503(3) 0.0282(9) Uani 1 1 d .
H25A H 0.2739 0.2582 -0.0239 0.042 Uiso 1 1 calc R
H25B H 0.3642 0.2024 -0.0940 0.042 Uiso 1 1 calc R
H25C H 0.3726 0.3217 -0.0706 0.042 Uiso 1 1 calc R
C281 C 0.3678(4) -0.0223(4) 0.2182(2) 0.0226(8) Uani 1 1 d .
H28A H 0.4563 -0.0413 0.1949 0.034 Uiso 1 1 calc R
H28B H 0.3054 0.0228 0.1784 0.034 Uiso 1 1 calc R
H28C H 0.3433 -0.0920 0.2369 0.034 Uiso 1 1 calc R
C282 C 0.4612(4) -0.0217(4) 0.3503(2) 0.0217(8) Uani 1 1 d .
H28D H 0.4415 -0.0942 0.3669 0.033 Uiso 1 1 calc R
H28E H 0.4528 0.0212 0.3956 0.033 Uiso 1 1 calc R
H28F H 0.5509 -0.0356 0.3289 0.033 Uiso 1 1 calc R
C283 C 0.2258(4) 0.0765(4) 0.3238(3) 0.0257(9) Uani 1 1 d .
H28G H 0.2003 0.0071 0.3420 0.039 Uiso 1 1 calc R
H28H H 0.1639 0.1227 0.2842 0.039 Uiso 1 1 calc R
H28I H 0.2248 0.1193 0.3685 0.039 Uiso 1 1 calc R
C331 C 0.3522(5) 0.5489(4) 0.0853(3) 0.0324(10) Uani 1 1 d .
H33A H 0.2687 0.5459 0.1116 0.049 Uiso 1 1 calc R
H33B H 0.3774 0.4905 0.0493 0.049 Uiso 1 1 calc R
H33C H 0.3425 0.6235 0.0556 0.049 Uiso 1 1 calc R
C351 C 0.5621(5) 0.6840(4) 0.2994(3) 0.0316(11) Uani 1 1 d .
H35A H 0.4785 0.7044 0.3285 0.047 Uiso 1 1 calc R
H35B H 0.5748 0.7510 0.2666 0.047 Uiso 1 1 calc R
H35C H 0.6341 0.6552 0.3367 0.047 Uiso 1 1 calc R
C381 C 0.8946(5) 0.2353(4) 0.0725(3) 0.0271(10) Uani 1 1 d .
H38A H 0.9316 0.2427 0.0192 0.041 Uiso 1 1 calc R
H38B H 0.7990 0.2510 0.0698 0.041 Uiso 1 1 calc R
H38C H 0.9311 0.1581 0.0977 0.041 Uiso 1 1 calc R
C382 C 0.8687(4) 0.4407(4) 0.0835(3) 0.0273(9) Uani 1 1 d .
H38D H 0.8887 0.4939 0.1158 0.041 Uiso 1 1 calc R
H38E H 0.7734 0.4545 0.0806 0.041 Uiso 1 1 calc R
H38F H 0.9055 0.4513 0.0304 0.041 Uiso 1 1 calc R
C383 C 1.0779(4) 0.2992(4) 0.1217(3) 0.0299(10) Uani 1 1 d .
H38G H 1.1189 0.2198 0.1406 0.045 Uiso 1 1 calc R
H38H H 1.0996 0.3480 0.1570 0.045 Uiso 1 1 calc R
H38I H 1.1105 0.3168 0.0685 0.045 Uiso 1 1 calc R

loop_
_atom_site_aniso_label
_atom_site_aniso_U_11
_atom_site_aniso_U_22
_atom_site_aniso_U_33
_atom_site_aniso_U_23
_atom_site_aniso_U_13
_atom_site_aniso_U_12
Ta1 0.01092(5) 0.01451(6) 0.01365(5) -0.00171(7) -0.00059(6) -0.00311(4)
P1 0.0146(4) 0.0168(5) 0.0210(5) -0.0019(4) -0.0029(3) -0.0023(4)
N1 0.0172(15) 0.0211(16) 0.0134(15) -0.0017(12) -0.0020(12) -0.0069(13)
N2 0.0143(14) 0.0202(16) 0.0125(14) -0.0013(12) 0.0001(11) -0.0065(12)
N3 0.0117(14) 0.0153(15) 0.0169(15) -0.0019(12) -0.0002(11) -0.0001(12)
C11 0.0181(18) 0.023(2) 0.0133(17) -0.0063(15) 0.0001(14) -0.0075(16)
C12 0.0178(18) 0.0187(19) 0.0193(18) -0.0050(15) 0.0037(14) -0.0077(15)
C13 0.0200(19) 0.024(2) 0.0183(19) -0.0059(16) -0.0006(15) -0.0064(16)
C14 0.0160(18) 0.036(2) 0.023(2) -0.0066(18) 0.0015(15) -0.0071(17)
C15 0.0204(19) 0.039(3) 0.0191(19) -0.0032(17) 0.0012(15) -0.0137(18)
C16 0.0173(18) 0.028(2) 0.0143(17) 0.0000(15) -0.0030(14) -0.0075(16)
C17 0.0157(17) 0.024(2) 0.0192(18) -0.0012(15) -0.0025(14) -0.0051(15)
C18 0.0179(18) 0.034(2) 0.0189(19) -0.0040(16) -0.0029(15) -0.0119(17)
C21 0.0165(16) 0.0162(17) 0.0147(16) -0.0023(13) -0.0005(13) -0.0079(14)
C22 0.0202(18) 0.0192(19) 0.0127(16) -0.0032(14) -0.0026(14) -0.0041(15)
C23 0.0184(19) 0.0181(18) 0.025(2) -0.0051(16) 0.0011(15) -0.0026(16)
C24 0.0210(19) 0.0215(19) 0.0174(18) -0.0065(15) 0.0007(14) -0.0065(16)
C25 0.0170(18) 0.021(2) 0.021(2) -0.0008(16) -0.0033(15) -0.0061(16)
C26 0.0167(18) 0.0185(19) 0.0198(19) -0.0020(15) 0.0003(15) -0.0042(15)
C27 0.0117(15) 0.0161(17) 0.0180(17) -0.0035(13) -0.0024(12) -0.0027(13)
C28 0.0147(14) 0.0164(15) 0.0160(15) -0.0029(16) 0.0000(15) -0.0065(12)
C31 0.0130(16) 0.0199(18) 0.0148(16) -0.0013(14) 0.0035(13) -0.0046(14)
C32 0.0151(17) 0.0213(19) 0.025(2) -0.0025(16) 0.0028(15) -0.0054(15)
C33 0.0175(18) 0.0200(19) 0.026(2) 0.0027(16) -0.0025(16) -0.0016(15)
C34 0.021(2) 0.0149(19) 0.034(2) 0.0011(17) 0.0039(17) 0.0023(16)
C35 0.027(2) 0.0192(19) 0.023(2) -0.0037(16) 0.0044(16) -0.0109(17)
C36 0.0192(17) 0.0222(19) 0.0129(15) -0.0040(14) -0.0006(13) -0.0079(15)
C37 0.0115(16) 0.0223(19) 0.0185(18) -0.0009(14) 0.0002(13) -0.0049(14)
C38 0.0135(17) 0.025(2) 0.0185(18) 0.0010(15) 0.0031(14) -0.0042(15)
C41 0.0140(17) 0.0178(19) 0.0215(19) -0.0013(15) -0.0014(14) 0.0005(14)
C42 0.0168(18) 0.0208(19) 0.0233(19) -0.0007(15) 0.0019(15) -0.0034(15)
C43 0.032(2) 0.022(2) 0.025(2) -0.0043(17) -0.0028(18) -0.0054(19)
C44 0.031(2) 0.023(2) 0.024(2) -0.0083(17) -0.0007(17) 0.0035(18)
C45 0.024(2) 0.030(2) 0.029(2) -0.0056(18) 0.0066(17) 0.0009(18)
C46 0.0194(19) 0.027(2) 0.031(2) -0.0044(18) 0.0013(17) -0.0045(17)
C131 0.023(2) 0.029(2) 0.032(2) -0.0013(18) 0.0021(17) -0.0025(18)
C151 0.021(2) 0.068(4) 0.025(2) 0.010(2) -0.0001(18) -0.016(2)
C181 0.034(2) 0.029(2) 0.034(2) -0.0117(19) -0.0042(19) -0.011(2)
C182 0.023(2) 0.045(3) 0.024(2) -0.0008(19) -0.0025(17) -0.019(2)
C183 0.025(2) 0.046(3) 0.021(2) -0.0011(19) -0.0022(17) -0.017(2)
C231 0.026(2) 0.028(2) 0.022(2) -0.0058(18) 0.0056(17) 0.0033(18)
C251 0.021(2) 0.041(3) 0.020(2) 0.0035(18) -0.0033(15) -0.0067(18)
C281 0.028(2) 0.0203(19) 0.023(2) -0.0050(16) 0.0012(16) -0.0097(17)
C282 0.026(2) 0.021(2) 0.0186(19) 0.0016(15) -0.0011(15) -0.0086(17)
C283 0.021(2) 0.026(2) 0.031(2) -0.0023(18) 0.0032(17) -0.0084(17)
C331 0.023(2) 0.035(3) 0.032(2) -0.003(2) -0.0073(18) 0.0057(19)
C351 0.034(2) 0.023(2) 0.040(3) -0.0117(19) 0.0029(19) -0.0069(18)
C381 0.025(2) 0.032(2) 0.025(2) -0.0080(18) 0.0061(17) -0.0073(19)
C382 0.022(2) 0.029(2) 0.029(2) 0.0074(18) 0.0007(17) -0.0076(17)
C383 0.0153(18) 0.043(3) 0.027(2) 0.003(2) 0.0046(16) -0.0056(18)

loop_
_atom_type_symbol
_atom_type_description
_atom_type_scat_dispersion_real
_atom_type_scat_dispersion_imag
_atom_type_scat_source
C C 0.0033 0.0016 'International Tables Vol C Tables 4.2.6.8 and 6.1.1.4'
H H 0.0000 0.0000 'International Tables Vol C Tables 4.2.6.8 and 6.1.1.4'
N N 0.0061 0.0033 'International Tables Vol C Tables 4.2.6.8 and 6.1.1.4'
P P 0.1023 0.0942 'International Tables Vol C Tables 4.2.6.8 and 6.1.1.4'
Ta Ta -0.7052 6.5227 'International Tables Vol C Tables 4.2.6.8 and 6.1.1.4'

loop_
_geom_angle_atom_site_label_1
_geom_angle_atom_site_label_2
_geom_angle_atom_site_label_3
_geom_angle
N1 Ta1 N2 115.60(13)
N1 Ta1 N3 110.88(13)
N2 Ta1 N3 110.21(13)
N1 Ta1 P1 101.91(10)
N2 Ta1 P1 115.75(10)
N3 Ta1 P1 101.39(9)
C41 P1 Ta1 125.15(13)
C11 N1 C17 114.6(3)
C11 N1 Ta1 118.1(2)
C17 N1 Ta1 126.5(3)
C21 N2 C27 117.4(3)
C21 N2 Ta1 121.7(2)
C27 N2 Ta1 120.1(2)
C31 N3 C37 114.0(3)
C31 N3 Ta1 111.7(2)
C37 N3 Ta1 131.2(2)
C12 C11 C16 118.8(4)
C12 C11 N1 120.4(3)
C16 C11 N1 120.5(4)
C11 C12 C13 121.0(4)
C14 C13 C12 118.6(4)
C14 C13 C131 121.4(4)
C12 C13 C131 120.0(4)
C15 C14 C13 121.7(4)
C14 C15 C16 118.8(4)
C14 C15 C151 120.8(4)
C16 C15 C151 120.3(4)
C15 C16 C11 121.2(4)
N1 C17 C18 115.1(3)
C181 C18 C182 110.0(4)
C181 C18 C183 110.1(4)
C182 C18 C183 109.0(3)
C181 C18 C17 111.7(3)
C182 C18 C17 109.5(3)
C183 C18 C17 106.5(4)
C22 C21 C26 118.4(3)
C22 C21 N2 119.0(3)
C26 C21 N2 122.6(3)
C23 C22 C21 122.0(4)
C22 C23 C24 118.5(4)
C22 C23 C231 120.6(4)
C24 C23 C231 120.9(4)
C23 C24 C25 120.9(4)
C26 C25 C24 119.5(4)
C26 C25 C251 120.6(4)
C24 C25 C251 119.9(4)
C25 C26 C21 120.7(4)
N2 C27 C28 115.8(3)
C282 C28 C281 111.0(3)
C282 C28 C27 109.6(3)
C281 C28 C27 111.5(3)
C282 C28 C283 108.9(4)
C281 C28 C283 109.7(3)
C27 C28 C283 106.0(3)
C32 C31 C36 118.6(4)
C32 C31 N3 119.8(3)
C36 C31 N3 121.6(3)
C31 C32 C33 121.1(4)
C34 C33 C32 118.3(4)
C34 C33 C331 121.4(4)
C32 C33 C331 120.3(4)
C33 C34 C35 121.7(4)
C36 C35 C34 118.9(4)
C36 C35 C351 120.3(4)
C34 C35 C351 120.8(4)
C35 C36 C31 121.4(4)
N3 C37 C38 117.5(3)
C381 C38 C383 109.9(4)
C381 C38 C382 110.2(4)
C383 C38 C382 108.2(3)
C381 C38 C37 109.6(3)
C383 C38 C37 106.4(3)
C382 C38 C37 112.3(3)
C42 C41 C46 118.1(4)
C42 C41 P1 123.0(3)
C46 C41 P1 118.8(3)
C43 C42 C41 121.0(4)
C44 C43 C42 120.4(4)
C43 C44 C45 119.6(4)
C44 C45 C46 120.4(4)
C45 C46 C41 120.4(4)

loop_
_geom_bond_atom_site_label_1
_geom_bond_atom_site_label_2
_geom_bond_distance
Ta1 N1 1.989(3)
Ta1 N2 1.989(3)
Ta1 N3 2.005(3)
Ta1 P1 2.3052(11)
P1 C41 1.824(4)
N1 C11 1.443(5)
N1 C17 1.500(5)
N2 C21 1.426(5)
N2 C27 1.488(5)
N3 C31 1.440(5)
N3 C37 1.476(5)
C11 C12 1.390(6)
C11 C16 1.403(5)
C12 C13 1.405(5)
C13 C14 1.390(6)
C13 C131 1.506(6)
C14 C15 1.389(6)
C15 C16 1.390(6)
C15 C151 1.503(6)
C17 C18 1.539(6)
C18 C181 1.522(6)
C18 C182 1.533(6)
C18 C183 1.534(6)
C21 C22 1.397(5)
C21 C26 1.404(5)
C22 C23 1.386(5)
C23 C24 1.396(6)
C23 C231 1.509(6)
C24 C25 1.399(6)
C25 C26 1.389(6)
C25 C251 1.504(6)
C27 C28 1.542(5)
C28 C282 1.524(6)
C28 C281 1.527(6)
C28 C283 1.542(5)
C31 C32 1.392(5)
C31 C36 1.402(5)
C32 C33 1.404(6)
C33 C34 1.389(6)
C33 C331 1.505(6)
C34 C35 1.394(6)
C35 C36 1.377(6)
C35 C351 1.513(6)
C37 C38 1.548(5)
C38 C381 1.527(6)
C38 C383 1.530(5)
C38 C382 1.531(6)
C41 C42 1.395(6)
C41 C46 1.404(6)
C42 C43 1.392(6)
C43 C44 1.381(6)
C44 C45 1.383(7)
C45 C46 1.401(6)
